data_7155345
loop_
_publ_author_name
'Zhang, Weigang'
'Su, Yingpeng'
'Chong, Siying'
'Wu, Lili'
'Cao, Guiyan'
'Huang, Danfeng'
'Wang, Ke-Hu'
'Hu, Yulai'

_publ_section_title
;
 Phenyliodonium diacetate mediated carbotrifluoromethylation of
 N-acylhydrazones.
;
_journal_issue 47
_journal_name_full 'Organic &amp; biomolecular chemistry'
_journal_page_first 11162
_journal_page_last 11175
_journal_paper_doi 10.1039/c6ob02041k
_journal_volume 14
_journal_year 2016
_chemical_formula_moiety 'C14 H10 N2 O'
_chemical_formula_sum 'C14 H10 N2 O'
_chemical_formula_weight 222.24
_chemical_melting_point 410
_chemical_name_systematic 2,5-diphenyl-1,3,4-oxadiazole
_space_group_crystal_system monoclinic
_space_group_IT_number 14
_space_group_name_Hall '-P 2ybc'
_space_group_name_H-M_alt 'P 1 21/c 1'
_symmetry_space_group_name_Hall '-P 2ybc'
_symmetry_space_group_name_H-M 'P 1 21/c 1'
_atom_sites_solution_hydrogens geom
_atom_sites_solution_primary iterative
_atom_sites_solution_secondary difmap
_audit_creation_date 2015-05-22
_audit_creation_method
;
Olex2 1.2
(compiled 2014.11.28 svn.r3106 for OlexSys, GUI svn.r4959)
;
_audit_update_record
;
2016-05-25 deposited with the CCDC.
2016-11-01 downloaded from the CCDC.
;
_cell_angle_alpha 90.00
_cell_angle_beta 93.142(11)
_cell_angle_gamma 90.00
_cell_formula_units_Z 4
_cell_length_a 5.1901(6)
_cell_length_b 18.063(3)
_cell_length_c 12.1410(13)
_cell_measurement_reflns_used 289
_cell_measurement_temperature 293.18(10)
_cell_measurement_theta_max 19.3030
_cell_measurement_theta_min 4.0370
_cell_volume 1136.5(3)
_computing_cell_refinement
;
CrysAlisPro, Agilent Technologies,
Version 1.171.37.33 (release 27-03-2014 CrysAlis171 .NET)
(compiled Mar 27 2014,17:12:48)
;
_computing_data_collection
;
CrysAlisPro, Agilent Technologies,
Version 1.171.37.33 (release 27-03-2014 CrysAlis171 .NET)
(compiled Mar 27 2014,17:12:48)
;
_computing_data_reduction
;
CrysAlisPro, Agilent Technologies,
Version 1.171.37.33 (release 27-03-2014 CrysAlis171 .NET)
(compiled Mar 27 2014,17:12:48)
;
_computing_molecular_graphics 'Olex2 (Dolomanov et al., 2009)'
_computing_publication_material 'Olex2 (Dolomanov et al., 2009)'
_computing_structure_refinement 'ShelXL (Sheldrick, 2008)'
_computing_structure_solution 'olex2.solve (Bourhis et al., 2015)'
_diffrn_ambient_environment air
_diffrn_ambient_temperature 293
_diffrn_detector 'CCD plate'
_diffrn_detector_area_resol_mean 16.0733
_diffrn_detector_type Eos
_diffrn_measured_fraction_theta_full 0.999
_diffrn_measured_fraction_theta_max 0.997
_diffrn_measurement_details
;
  1 omega  -20.00   24.00   2.0000   18.0000
omega____ theta____ kappa____ phi______ frames
    -      -16.9916  -99.0000  -60.0000 22

  2 omega   -9.00   53.00   2.0000   18.0000
omega____ theta____ kappa____ phi______ frames
    -       20.4291  -99.0000  120.0000 31

  3 omega  -24.00   78.00   2.0000   18.0000
omega____ theta____ kappa____ phi______ frames
    -       20.4291   19.0000   90.0000 51
;
_diffrn_measurement_device 'four-circle diffractometer'
_diffrn_measurement_device_type 'SuperNova, Dual, Cu at zero, Eos'
_diffrn_measurement_method '\w scans'
_diffrn_orient_matrix_UB_11 0.0235408000
_diffrn_orient_matrix_UB_12 0.0192164000
_diffrn_orient_matrix_UB_13 0.0504803000
_diffrn_orient_matrix_UB_21 -0.0252796000
_diffrn_orient_matrix_UB_22 0.0340988000
_diffrn_orient_matrix_UB_23 -0.0275212000
_diffrn_orient_matrix_UB_31 -0.1324498000
_diffrn_orient_matrix_UB_32 -0.0030948000
_diffrn_orient_matrix_UB_33 0.0108786000
_diffrn_radiation_monochromator mirror
_diffrn_radiation_probe x-ray
_diffrn_radiation_type MoK\a
_diffrn_radiation_wavelength 0.71073
_diffrn_reflns_av_R_equivalents 0.0740
_diffrn_reflns_av_unetI/netI 0.2044
_diffrn_reflns_limit_h_max 6
_diffrn_reflns_limit_h_min -6
_diffrn_reflns_limit_k_max 19
_diffrn_reflns_limit_k_min -22
_diffrn_reflns_limit_l_max 9
_diffrn_reflns_limit_l_min -14
_diffrn_reflns_number 4110
_diffrn_reflns_theta_full 25.50
_diffrn_reflns_theta_max 26.02
_diffrn_reflns_theta_min 3.36
_diffrn_source 'SuperNova (Mo) X-ray Source'
_exptl_absorpt_coefficient_mu 0.084
_exptl_absorpt_correction_T_max 1.00000
_exptl_absorpt_correction_T_min 0.60274
_exptl_absorpt_correction_type multi-scan
_exptl_absorpt_process_details
;
CrysAlisPro, Agilent Technologies,
Version 1.171.37.33 (release 27-03-2014 CrysAlis171 .NET)
(compiled Mar 27 2014,17:12:48)
Empirical absorption correction using spherical harmonics,
 implemented in SCALE3 ABSPACK scaling algorithm.
;
_exptl_crystal_colour 'clear light colourless'
_exptl_crystal_colour_lustre clear
_exptl_crystal_colour_modifier light
_exptl_crystal_colour_primary colourless
_exptl_crystal_density_diffrn 1.299
_exptl_crystal_density_method 'not measured'
_exptl_crystal_description needle
_exptl_crystal_F_000 464
_exptl_crystal_recrystallization_method 'Re-crystallisation from solvent'
_exptl_crystal_size_max 0.27
_exptl_crystal_size_mid 0.03
_exptl_crystal_size_min 0.02
_refine_diff_density_max 0.227
_refine_diff_density_min -0.229
_refine_diff_density_rms 0.054
_refine_ls_extinction_method none
_refine_ls_goodness_of_fit_ref 0.981
_refine_ls_hydrogen_treatment constr
_refine_ls_matrix_type full
_refine_ls_number_parameters 154
_refine_ls_number_reflns 2240
_refine_ls_number_restraints 0
_refine_ls_restrained_S_all 0.981
_refine_ls_R_factor_all 0.2476
_refine_ls_R_factor_gt 0.0946
_refine_ls_shift/su_max 0.000
_refine_ls_shift/su_mean 0.000
_refine_ls_structure_factor_coef Fsqd
_refine_ls_weighting_details 'calc w=1/[\s^2^(Fo^2^)+(0.0494P)^2^+0.0000P] where P=(Fo^2^+2Fc^2^)/3'
_refine_ls_weighting_scheme calc
_refine_ls_wR_factor_gt 0.1585
_refine_ls_wR_factor_ref 0.2374
_reflns_number_gt 765
_reflns_number_total 2240
_reflns_threshold_expression >2sigma(I)
_cod_data_source_file c6ob02041k2.cif
_cod_data_source_block zwj_0521
_cod_depositor_comments 'Adding full bibliography for 7155345--7155346.cif.'
_cod_database_code 7155345
_reflns_odcompleteness_completeness 99.67
_reflns_odcompleteness_iscentric 1
_reflns_odcompleteness_theta 26.32
_olex2_refinement_description
;
1. Fixed Uiso
 At 1.2 times of:
  All C(H) groups
2.a Aromatic/amide H refined with riding coordinates:
 c5(H5), c14(H14), c1(H1), c3(H3), c2(H2), c10(H10), c11(H11), c4(H4),
 c12(H12), c13(H13)
;
_olex2_date_sample_data_collection 2015-05-21
_olex2_submission_special_instructions 'No special instructions were received'
_solvent_exptl_crystal_recrystallization_method 'dichloromethane/petroleum ether'

loop_
_space_group_symop_id
_space_group_symop_operation_xyz
1 'x, y, z'
2 '-x, y+1/2, -z+1/2'
3 '-x, -y, -z'
4 'x, -y-1/2, z-1/2'

loop_
_atom_site_label
_atom_site_type_symbol
_atom_site_fract_x
_atom_site_fract_y
_atom_site_fract_z
_atom_site_U_iso_or_equiv
_atom_site_adp_type
_atom_site_occupancy
_atom_site_calc_flag
_atom_site_refinement_flags_posn
O1 O 0.7475(6) 0.6761(2) 0.6945(2) 0.0478(10) Uani 1 d .
C6 C 0.3901(8) 0.7598(3) 0.6476(4) 0.0439(13) Uani 1 d .
N2 N 0.8267(8) 0.6306(3) 0.5309(3) 0.0596(14) Uani 1 d .
C8 C 0.8935(9) 0.6305(3) 0.6353(4) 0.0525(15) Uani 1 d .
N1 N 0.6208(7) 0.6817(3) 0.5184(3) 0.0567(14) Uani 1 d .
C9 C 1.0974(9) 0.5880(3) 0.6912(4) 0.0456(13) Uani 1 d .
C7 C 0.5831(8) 0.7071(3) 0.6154(4) 0.0465(14) Uani 1 d .
C5 C 0.3757(9) 0.7804(3) 0.7583(4) 0.0496(15) Uani 1 d .
H5 H 0.4945 0.7617 0.8113 0.060 Uiso 1 calc R
C14 C 1.1456(10) 0.5952(4) 0.8040(4) 0.0598(17) Uani 1 d .
H14 H 1.0430 0.6261 0.8444 0.072 Uiso 1 calc R
C1 C 0.2125(9) 0.7880(3) 0.5697(4) 0.0546(15) Uani 1 d .
H1 H 0.2188 0.7740 0.4962 0.066 Uiso 1 calc R
C3 C 0.0118(9) 0.8573(4) 0.7101(5) 0.0657(17) Uani 1 d .
H3 H -0.1144 0.8904 0.7304 0.079 Uiso 1 calc R
C2 C 0.0257(9) 0.8369(4) 0.6009(5) 0.0634(17) Uani 1 d .
H2 H -0.0918 0.8564 0.5479 0.076 Uiso 1 calc R
C10 C 1.2479(10) 0.5389(3) 0.6342(5) 0.0610(16) Uani 1 d .
H10 H 1.2137 0.5321 0.5589 0.073 Uiso 1 calc R
C11 C 1.4430(10) 0.5010(4) 0.6864(5) 0.071(2) Uani 1 d .
H11 H 1.5439 0.4695 0.6462 0.085 Uiso 1 calc R
C4 C 0.1851(9) 0.8286(3) 0.7889(4) 0.0546(15) Uani 1 d .
H4 H 0.1739 0.8416 0.8626 0.066 Uiso 1 calc R
C12 C 1.4943(10) 0.5084(4) 0.7981(6) 0.076(2) Uani 1 d .
H12 H 1.6267 0.4813 0.8336 0.092 Uiso 1 calc R
C13 C 1.3477(11) 0.5562(4) 0.8566(5) 0.078(2) Uani 1 d .
H13 H 1.3840 0.5625 0.9319 0.093 Uiso 1 calc R

loop_
_atom_site_aniso_label
_atom_site_aniso_U_11
_atom_site_aniso_U_22
_atom_site_aniso_U_33
_atom_site_aniso_U_23
_atom_site_aniso_U_13
_atom_site_aniso_U_12
O1 0.0515(19) 0.056(3) 0.0359(18) -0.002(2) 0.0021(15) 0.0019(18)
C6 0.050(3) 0.046(4) 0.037(3) 0.009(3) 0.005(2) -0.003(3)
N2 0.068(3) 0.066(4) 0.045(3) -0.007(3) 0.003(2) 0.009(3)
C8 0.050(3) 0.061(5) 0.047(3) -0.004(3) 0.011(2) -0.004(3)
N1 0.060(3) 0.068(4) 0.043(3) -0.010(3) 0.004(2) 0.007(2)
C9 0.051(3) 0.046(4) 0.040(3) 0.000(3) 0.008(2) -0.007(3)
C7 0.046(3) 0.052(4) 0.042(3) 0.000(3) 0.006(2) -0.004(3)
C5 0.056(3) 0.052(4) 0.040(3) 0.008(3) 0.000(2) -0.004(3)
C14 0.061(3) 0.056(5) 0.062(3) 0.003(4) 0.003(3) 0.012(3)
C1 0.060(3) 0.051(4) 0.052(3) 0.005(3) -0.004(3) 0.002(3)
C3 0.052(3) 0.070(5) 0.077(4) -0.007(4) 0.014(3) 0.007(3)
C2 0.058(3) 0.058(5) 0.073(4) 0.012(4) -0.001(3) 0.003(3)
C10 0.064(3) 0.060(5) 0.061(3) 0.008(4) 0.012(3) -0.001(3)
C11 0.071(4) 0.061(6) 0.083(5) 0.012(4) 0.022(3) 0.013(3)
C4 0.069(4) 0.049(4) 0.047(3) -0.003(3) 0.012(3) -0.007(3)
C12 0.057(4) 0.073(5) 0.098(5) 0.020(5) 0.003(3) 0.008(3)
C13 0.081(4) 0.075(6) 0.076(4) 0.002(4) -0.007(4) 0.006(4)

loop_
_atom_type_symbol
_atom_type_description
_atom_type_scat_dispersion_real
_atom_type_scat_dispersion_imag
_atom_type_scat_source
C C 0.0033 0.0016 'International Tables Vol C Tables 4.2.6.8 and 6.1.1.4'
H H 0.0000 0.0000 'International Tables Vol C Tables 4.2.6.8 and 6.1.1.4'
N N 0.0061 0.0033 'International Tables Vol C Tables 4.2.6.8 and 6.1.1.4'
O O 0.0106 0.0060 'International Tables Vol C Tables 4.2.6.8 and 6.1.1.4'

loop_
_geom_angle_atom_site_label_1
_geom_angle_atom_site_label_2
_geom_angle_atom_site_label_3
_geom_angle
C8 O1 C7 102.8(4)
C5 C6 C7 120.5(5)
C1 C6 C7 120.2(5)
C1 C6 C5 119.3(5)
C8 N2 N1 105.5(4)
O1 C8 C9 119.4(4)
N2 C8 O1 113.0(5)
N2 C8 C9 127.6(5)
C7 N1 N2 106.6(4)
C14 C9 C8 120.1(5)
C14 C9 C10 118.5(5)
C10 C9 C8 121.4(5)
O1 C7 C6 119.5(4)
N1 C7 O1 112.1(4)
N1 C7 C6 128.4(5)
C6 C5 H5 120.0
C4 C5 C6 120.1(5)
C4 C5 H5 120.0
C9 C14 H14 120.1
C9 C14 C13 119.9(6)
C13 C14 H14 120.1
C6 C1 H1 120.0
C2 C1 C6 120.1(5)
C2 C1 H1 120.0
C2 C3 H3 120.0
C4 C3 H3 120.0
C4 C3 C2 120.0(5)
C1 C2 C3 120.5(5)
C1 C2 H2 119.7
C3 C2 H2 119.7
C9 C10 H10 119.4
C11 C10 C9 121.1(5)
C11 C10 H10 119.4
C10 C11 H11 119.6
C10 C11 C12 120.9(6)
C12 C11 H11 119.6
C5 C4 H4 120.0
C3 C4 C5 119.9(5)
C3 C4 H4 120.0
C11 C12 H12 120.4
C11 C12 C13 119.3(6)
C13 C12 H12 120.4
C14 C13 H13 119.8
C12 C13 C14 120.4(6)
C12 C13 H13 119.8

loop_
_geom_bond_atom_site_label_1
_geom_bond_atom_site_label_2
_geom_bond_distance
O1 C8 1.353(6)
O1 C7 1.369(5)
C6 C7 1.451(7)
C6 C5 1.401(6)
C6 C1 1.381(6)
N2 C8 1.295(6)
N2 N1 1.414(5)
C8 C9 1.447(7)
N1 C7 1.288(5)
C9 C14 1.384(6)
C9 C10 1.391(7)
C5 H5 0.9300
C5 C4 1.384(7)
C14 H14 0.9300
C14 C13 1.390(7)
C1 H1 0.9300
C1 C2 1.380(7)
C3 H3 0.9300
C3 C2 1.382(7)
C3 C4 1.379(7)
C2 H2 0.9300
C10 H10 0.9300
C10 C11 1.351(7)
C11 H11 0.9300
C11 C12 1.374(8)
C4 H4 0.9300
C12 H12 0.9300
C12 C13 1.375(8)
C13 H13 0.9300

loop_
_geom_torsion_atom_site_label_1
_geom_torsion_atom_site_label_2
_geom_torsion_atom_site_label_3
_geom_torsion_atom_site_label_4
_geom_torsion
O1 C8 C9 C14 -1.4(8)
O1 C8 C9 C10 178.2(5)
C6 C5 C4 C3 -1.1(8)
C6 C1 C2 C3 -1.0(9)
N2 C8 C9 C14 179.1(6)
N2 C8 C9 C10 -1.2(9)
N2 N1 C7 O1 -0.8(6)
N2 N1 C7 C6 -178.5(5)
C8 O1 C7 C6 179.3(4)
C8 O1 C7 N1 1.4(6)
C8 N2 N1 C7 -0.2(6)
C8 C9 C14 C13 -177.7(5)
C8 C9 C10 C11 178.0(5)
N1 N2 C8 O1 1.1(6)
N1 N2 C8 C9 -179.4(5)
C9 C14 C13 C12 -2.4(10)
C9 C10 C11 C12 1.7(10)
C7 O1 C8 N2 -1.5(6)
C7 O1 C8 C9 178.9(5)
C7 C6 C5 C4 -177.6(5)
C7 C6 C1 C2 178.6(5)
C5 C6 C7 O1 1.6(8)
C5 C6 C7 N1 179.2(5)
C5 C6 C1 C2 1.0(8)
C14 C9 C10 C11 -2.3(9)
C1 C6 C7 O1 -176.0(5)
C1 C6 C7 N1 1.7(9)
C1 C6 C5 C4 0.0(8)
C2 C3 C4 C5 1.2(9)
C10 C9 C14 C13 2.7(9)
C10 C11 C12 C13 -1.3(11)
C11 C12 C13 C14 1.7(10)
C4 C3 C2 C1 -0.2(9)
